data_1554956
loop_
_publ_author_name
'Danjo, Hiroshi'
'Hashimoto, Yuhki'
'Kidena, Yuki'
'Nogamine, Ayumi'
'Katagiri, Kosuke'
'Kawahata, Masatoshi'
'Miyazawa, Toshifumi'
'Yamaguchi, Kentaro'

_publ_section_title
;
 Nestable Tetrakis(spiroborate) Nanocycles.
;
_journal_issue 9
_journal_name_full 'Organic letters'
_journal_page_first 2154
_journal_page_last 2157
_journal_paper_doi 10.1021/acs.orglett.5b00747
_journal_volume 17
_journal_year 2015
_chemical_formula_sum 'C186 H168 B4 N14 O31'
_chemical_formula_weight 3138.57
_space_group_crystal_system triclinic
_space_group_IT_number 2
_space_group_name_Hall '-P 1'
_space_group_name_H-M_alt 'P -1'
_atom_sites_solution_hydrogens mixed
_audit_creation_method SHELXL-2013
_cell_angle_alpha 85.82(3)
_cell_angle_beta 65.15(3)
_cell_angle_gamma 75.26(3)
_cell_formula_units_Z 1
_cell_length_a 16.134(3)
_cell_length_b 16.609(3)
_cell_length_c 16.766(3)
_cell_measurement_reflns_used 4962
_cell_measurement_temperature 100(2)
_cell_measurement_theta_max 26.318
_cell_measurement_theta_min 1.249
_cell_volume 3939.7(17)
_computing_cell_refinement HKL2000
_computing_data_collection HKL2000
_computing_data_reduction HKL2000
_computing_molecular_graphics 'Ortep-3 for Windows'
_computing_publication_material Yadokari-XG
_computing_structure_refinement SHELXL-2013
_computing_structure_solution SIR-2011
_diffrn_ambient_temperature 100(2)
_diffrn_measured_fraction_theta_full 0.722
_diffrn_measured_fraction_theta_max 0.618
_diffrn_measurement_device_type 'MarMosaic225 (Rayonix)'
_diffrn_measurement_method '\w scans'
_diffrn_radiation_type synchrotron
_diffrn_radiation_wavelength 0.700
_diffrn_reflns_av_R_equivalents 0.0641
_diffrn_reflns_av_unetI/netI 0.1104
_diffrn_reflns_Laue_measured_fraction_full 0.722
_diffrn_reflns_Laue_measured_fraction_max 0.618
_diffrn_reflns_limit_h_max 19
_diffrn_reflns_limit_h_min -19
_diffrn_reflns_limit_k_max 19
_diffrn_reflns_limit_k_min -19
_diffrn_reflns_limit_l_max 19
_diffrn_reflns_limit_l_min -20
_diffrn_reflns_number 19567
_diffrn_reflns_point_group_measured_fraction_full 0.722
_diffrn_reflns_point_group_measured_fraction_max 0.618
_diffrn_reflns_theta_full 24.835
_diffrn_reflns_theta_max 26.318
_diffrn_reflns_theta_min 1.249
_diffrn_source 'SPring-8 BL26B2 beamline'
_diffrn_standards_decay_% 0
_diffrn_standards_interval_count 0
_diffrn_standards_interval_time 0
_diffrn_standards_number 0
_exptl_absorpt_coefficient_mu 0.116
_exptl_absorpt_correction_type none
_exptl_crystal_colour brown
_exptl_crystal_density_diffrn 1.323
_exptl_crystal_description block
_exptl_crystal_F_000 1650
_exptl_crystal_size_max 0.06
_exptl_crystal_size_mid 0.04
_exptl_crystal_size_min 0.02
_refine_diff_density_max 1.164
_refine_diff_density_min -0.311
_refine_diff_density_rms 0.064
_refine_ls_extinction_method none
_refine_ls_goodness_of_fit_ref 1.038
_refine_ls_hydrogen_treatment mixed
_refine_ls_matrix_type full
_refine_ls_number_parameters 1084
_refine_ls_number_reflns 10361
_refine_ls_number_restraints 3
_refine_ls_restrained_S_all 1.041
_refine_ls_R_factor_all 0.1734
_refine_ls_R_factor_gt 0.0878
_refine_ls_shift/su_max 0.000
_refine_ls_shift/su_mean 0.000
_refine_ls_structure_factor_coef Fsqd
_refine_ls_weighting_details 'w=1/[\s^2^(Fo^2^)+(0.1645P)^2^] where P=(Fo^2^+2Fc^2^)/3'
_refine_ls_weighting_scheme calc
_refine_ls_wR_factor_gt 0.2443
_refine_ls_wR_factor_ref 0.2936
_reflns_Friedel_coverage 0.000
_reflns_number_gt 4962
_reflns_number_total 10361
_reflns_threshold_expression 'I > 2\s(I)'
_cod_data_source_file ol5b00747_si_006.cif
_cod_data_source_block 14A03hsg06
_cod_original_cell_volume 3939.9(17)
_cod_database_code 1554956
_shelx_space_group_comment
;
The symmetry employed for this shelxl refinement is uniquely defined
by the following loop, which should always be used as a source of
symmetry information in preference to the above space-group names.
They are only intended as comments.
;
_shelxl_version_number 2013-4

loop_
_space_group_symop_operation_xyz
'x, y, z'
'-x, -y, -z'

loop_
_atom_site_label
_atom_site_type_symbol
_atom_site_fract_x
_atom_site_fract_y
_atom_site_fract_z
_atom_site_U_iso_or_equiv
_atom_site_adp_type
_atom_site_occupancy
_atom_site_site_symmetry_order
_atom_site_calc_flag
_atom_site_refinement_flags_posn
_atom_site_refinement_flags_adp
_atom_site_refinement_flags_occupancy
C1 C 0.3605(4) 0.2811(4) 0.6266(4) 0.0440(16) Uani 1 1 d . . .
C2 C 0.3548(4) 0.3506(4) 0.6694(4) 0.0455(16) Uani 1 1 d . . .
C3 C 0.2672(4) 0.4059(4) 0.7206(4) 0.0485(17) Uani 1 1 d . . .
C4 C 0.1846(4) 0.3912(4) 0.7325(4) 0.0564(19) Uani 1 1 d . . .
H1 H 0.1278 0.4281 0.7663 0.068 Uiso 1 1 calc R U .
C5 C 0.1858(4) 0.3179(4) 0.6923(4) 0.0478(17) Uani 1 1 d . . .
C6 C 0.1013(4) 0.2967(4) 0.7077(4) 0.0573(19) Uani 1 1 d . . .
H2 H 0.0439 0.3328 0.7416 0.069 Uiso 1 1 calc R U .
C7 C 0.1019(4) 0.2243(4) 0.6738(5) 0.064(2) Uani 1 1 d . . .
H3 H 0.0453 0.2110 0.6858 0.077 Uiso 1 1 calc R U .
C8 C 0.1873(4) 0.1700(4) 0.6212(4) 0.059(2) Uani 1 1 d . . .
H4 H 0.1872 0.1212 0.5974 0.071 Uiso 1 1 calc R U .
C9 C 0.2705(4) 0.1882(4) 0.6047(4) 0.0510(17) Uani 1 1 d . . .
H5 H 0.3268 0.1513 0.5698 0.061 Uiso 1 1 calc R U .
C10 C 0.2732(4) 0.2627(4) 0.6398(4) 0.0458(16) Uani 1 1 d . . .
C11 C 0.4542(4) 0.2288(4) 0.5683(4) 0.0455(17) Uani 1 1 d . . .
C12 C 0.5229(4) 0.1987(4) 0.5994(4) 0.0510(18) Uani 1 1 d . . .
H6 H 0.5093 0.2103 0.6576 0.061 Uiso 1 1 calc R U .
C13 C 0.6116(4) 0.1517(4) 0.5456(4) 0.0491(17) Uani 1 1 d . . .
H7 H 0.6561 0.1311 0.5684 0.059 Uiso 1 1 calc R U .
C14 C 0.6344(4) 0.1351(4) 0.4574(4) 0.0505(18) Uani 1 1 d . . .
C15 C 0.5663(4) 0.1671(4) 0.4250(4) 0.0510(18) Uani 1 1 d . . .
H8 H 0.5805 0.1578 0.3661 0.061 Uiso 1 1 calc R U .
C16 C 0.4779(4) 0.2126(4) 0.4802(4) 0.0510(17) Uani 1 1 d . . .
H9 H 0.4330 0.2330 0.4578 0.061 Uiso 1 1 calc R U .
C17 C 0.7272(4) 0.0895(4) 0.3974(4) 0.0542(18) Uani 1 1 d . . .
C18 C 0.8024(4) 0.0573(4) 0.3429(5) 0.0559(19) Uani 1 1 d . . .
C19 C 0.8931(4) 0.0281(4) 0.2709(5) 0.0516(18) Uani 1 1 d . . .
C20 C 0.9728(5) -0.0078(4) 0.2840(5) 0.064(2) Uani 1 1 d . . .
H10 H 0.9689 -0.0162 0.3408 0.076 Uiso 1 1 calc R U .
C21 C 1.0596(4) -0.0316(4) 0.2118(5) 0.061(2) Uani 1 1 d . . .
H11 H 1.1130 -0.0569 0.2212 0.074 Uiso 1 1 calc R U .
C22 C 1.0682(4) -0.0187(4) 0.1275(4) 0.0482(17) Uani 1 1 d . . .
C23 C 0.9886(5) 0.0182(6) 0.1161(5) 0.084(3) Uani 1 1 d . . .
H12 H 0.9926 0.0272 0.0593 0.101 Uiso 1 1 calc R U .
C24 C 0.9020(5) 0.0426(5) 0.1867(5) 0.077(2) Uani 1 1 d . . .
H13 H 0.8492 0.0693 0.1769 0.092 Uiso 1 1 calc R U .
C25 C 1.1608(4) -0.0414(4) 0.0521(4) 0.0488(17) Uani 1 1 d . . .
C26 C 1.2278(4) 0.0011(4) 0.0374(4) 0.0488(17) Uani 1 1 d . . .
C27 C 1.3191(4) -0.0196(4) -0.0330(4) 0.0501(17) Uani 1 1 d . . .
C28 C 1.3442(4) -0.0818(4) -0.0928(4) 0.0561(19) Uani 1 1 d . . .
H14 H 1.4043 -0.0950 -0.1384 0.067 Uiso 1 1 calc R U .
C29 C 1.2775(4) -0.1264(4) -0.0847(4) 0.0579(19) Uani 1 1 d . . .
C30 C 1.2985(5) -0.1914(5) -0.1451(5) 0.070(2) Uani 1 1 d . . .
H15 H 1.3575 -0.2046 -0.1922 0.084 Uiso 1 1 calc R U .
C31 C 1.2352(5) -0.2349(5) -0.1363(6) 0.092(3) Uani 1 1 d . . .
H16 H 1.2498 -0.2758 -0.1784 0.111 Uiso 1 1 calc R U .
C32 C 1.1481(5) -0.2184(5) -0.0642(6) 0.092(3) Uani 1 1 d . . .
H17 H 1.1055 -0.2498 -0.0577 0.110 Uiso 1 1 calc R U .
C33 C 1.1239(5) -0.1564(4) -0.0023(5) 0.067(2) Uani 1 1 d . . .
H18 H 1.0653 -0.1462 0.0455 0.080 Uiso 1 1 calc R U .
C34 C 1.1864(4) -0.1091(4) -0.0109(4) 0.0531(18) Uani 1 1 d . . .
C35 C 0.4540(4) 0.5606(4) 0.7235(4) 0.0466(17) Uani 1 1 d . . .
C36 C 0.4532(4) 0.5101(4) 0.7942(4) 0.0469(17) Uani 1 1 d . . .
C37 C 0.4895(4) 0.5273(4) 0.8501(4) 0.0449(16) Uani 1 1 d . . .
H19 H 0.4913 0.4925 0.8957 0.054 Uiso 1 1 calc R U .
C38 C 0.5237(4) 0.5993(4) 0.8361(4) 0.0409(16) Uani 1 1 d . . .
C39 C 0.5634(4) 0.6196(4) 0.8957(4) 0.0418(16) Uani 1 1 d . . .
C40 C 0.5955(4) 0.6961(4) 0.8828(4) 0.0441(17) Uani 1 1 d . . .
C41 C 0.6351(4) 0.7163(4) 0.9369(4) 0.0463(16) Uani 1 1 d . . .
H20 H 0.6476 0.6786 0.9766 0.056 Uiso 1 1 calc R U .
C42 C 0.6549(4) 0.7926(5) 0.9299(4) 0.0493(17) Uani 1 1 d . . .
C43 C 0.6344(4) 0.8501(4) 0.8728(5) 0.0479(17) Uani 1 1 d . . .
C44 C 0.6010(4) 0.8305(4) 0.8162(4) 0.0501(17) Uani 1 1 d . . .
H21 H 0.5908 0.8683 0.7756 0.060 Uiso 1 1 calc R U .
C45 C 0.5827(4) 0.7525(4) 0.8207(4) 0.0427(16) Uani 1 1 d . . .
C46 C 0.5498(4) 0.7294(4) 0.7581(4) 0.0449(16) Uani 1 1 d . . .
C47 C 0.5201(4) 0.6514(4) 0.7687(4) 0.0386(15) Uani 1 1 d . . .
C48 C 0.4846(4) 0.6320(4) 0.7109(4) 0.0421(16) Uani 1 1 d . . .
H22 H 0.4819 0.6667 0.6655 0.051 Uiso 1 1 calc R U .
O1 O 0.4274(2) 0.3804(3) 0.6655(3) 0.0506(12) Uani 1 1 d . . .
O2 O 0.2832(3) 0.4704(3) 0.7526(3) 0.0574(13) Uani 1 1 d . . .
O3 O 1.2186(3) 0.0681(3) 0.0843(3) 0.0582(13) Uani 1 1 d . . .
O4 O 1.3706(3) 0.0312(3) -0.0287(3) 0.0613(13) Uani 1 1 d . . .
O5 O 0.4195(3) 0.5287(3) 0.6753(3) 0.0517(12) Uani 1 1 d . . .
O6 O 0.4146(3) 0.4461(3) 0.7971(3) 0.0533(12) Uani 1 1 d . . .
O7 O 0.5680(3) 0.5730(3) 0.9552(3) 0.0634(13) Uani 1 1 d . . .
O8 O 0.6909(3) 0.8242(3) 0.9768(3) 0.0614(13) Uani 1 1 d . . .
O9 O 0.6522(3) 0.9228(3) 0.8824(3) 0.0601(13) Uani 1 1 d . . .
O10 O 0.5457(3) 0.7761(3) 0.6989(3) 0.0582(12) Uani 1 1 d . . .
B1 B 0.3868(5) 0.4562(5) 0.7222(5) 0.052(2) Uani 1 1 d . . .
B2 B 0.6883(5) 0.9118(5) 0.9525(6) 0.059(2) Uani 1 1 d . . .
C101 C -0.2493(4) 0.3113(4) 0.4101(5) 0.0474(17) Uani 1 1 d . . .
C102 C -0.1954(4) 0.2482(4) 0.4398(5) 0.0549(19) Uani 1 1 d . . .
H27 H -0.2195 0.2320 0.4977 0.066 Uiso 1 1 calc R U .
C103 C -0.1037(5) 0.2095(4) 0.3804(5) 0.0559(19) Uani 1 1 d . . .
H28 H -0.0671 0.1661 0.3986 0.067 Uiso 1 1 calc R U .
C104 C -0.0672(4) 0.2353(4) 0.2952(5) 0.0519(18) Uani 1 1 d . . .
C105 C -0.1218(5) 0.2972(5) 0.2672(5) 0.060(2) Uani 1 1 d . . .
H29 H -0.0973 0.3140 0.2095 0.072 Uiso 1 1 calc R U .
C106 C -0.2125(5) 0.3348(4) 0.3239(5) 0.0581(19) Uani 1 1 d . . .
H30 H -0.2494 0.3763 0.3041 0.070 Uiso 1 1 calc R U .
C107 C -0.3465(4) 0.3586(4) 0.4747(5) 0.0586(19) Uani 1 1 d . . .
H31 H -0.3851 0.3824 0.4434 0.070 Uiso 1 1 calc R U .
H32 H -0.3771 0.3208 0.5170 0.070 Uiso 1 1 calc R U .
C108 C 0.0368(4) 0.1970(4) 0.2339(5) 0.066(2) Uani 1 1 d . . .
H33 H 0.0539 0.1381 0.2439 0.079 Uiso 1 1 calc R U .
H34 H 0.0464 0.2034 0.1729 0.079 Uiso 1 1 calc R U .
C109 C 0.1332(5) 0.2096(6) 0.3104(6) 0.079(2) Uani 1 1 d . . .
H35 H 0.1286 0.1569 0.3317 0.095 Uiso 1 1 calc R U .
C110 C 0.1785(5) 0.2552(8) 0.3380(6) 0.097(3) Uani 1 1 d . . .
H36 H 0.2042 0.2334 0.3776 0.117 Uiso 1 1 calc R U .
C111 C 0.1848(5) 0.3349(8) 0.3045(8) 0.103(4) Uani 1 1 d . . .
C112 C 0.1477(6) 0.3614(6) 0.2455(7) 0.090(3) Uani 1 1 d . . .
H37 H 0.1521 0.4132 0.2214 0.108 Uiso 1 1 calc R U .
C113 C 0.1040(5) 0.3148(5) 0.2204(5) 0.075(2) Uani 1 1 d . . .
H38 H 0.0795 0.3349 0.1796 0.090 Uiso 1 1 calc R U .
C114 C 0.2251(6) 0.3934(8) 0.3287(8) 0.139(5) Uani 1 1 d D . .
H39 H 0.2330 0.4384 0.2922 0.167 Uiso 1 1 calc R U .
C115 C -0.3250(4) 0.4097(5) 0.5964(5) 0.062(2) Uani 1 1 d . . .
H40 H -0.3338 0.3602 0.6246 0.074 Uiso 1 1 calc R U .
C116 C -0.2990(5) 0.4689(6) 0.6309(5) 0.073(2) Uani 1 1 d . . .
H41 H -0.2913 0.4590 0.6829 0.088 Uiso 1 1 calc R U .
C117 C -0.2847(5) 0.5425(6) 0.5875(6) 0.072(2) Uani 1 1 d . . .
C118 C -0.3023(5) 0.5568(5) 0.5142(6) 0.070(2) Uani 1 1 d . . .
H42 H -0.2973 0.6068 0.4860 0.084 Uiso 1 1 calc R U .
C119 C -0.3272(5) 0.4983(5) 0.4821(5) 0.062(2) Uani 1 1 d . . .
H43 H -0.3377 0.5086 0.4314 0.074 Uiso 1 1 calc R U .
C120 C -0.2494(6) 0.6055(7) 0.6144(7) 0.123(4) Uani 1 1 d . . .
H44 H -0.2459 0.6522 0.5803 0.147 Uiso 1 1 calc R U .
N1 N 0.0962(4) 0.2413(4) 0.2535(4) 0.0615(17) Uani 1 1 d . . .
N2 N -0.3368(3) 0.4266(4) 0.5218(4) 0.0509(14) Uani 1 1 d . . .
C1A C 0.0624(5) 0.6236(5) 0.4992(6) 0.069(2) Uani 1 1 d . . .
H23 H 0.0820 0.6730 0.4872 0.083 Uiso 1 1 calc R U .
C2A C 0.0295(4) 0.5970(5) 0.4470(5) 0.066(2) Uani 1 1 d . . .
H24 H 0.0278 0.6277 0.3988 0.079 Uiso 1 1 calc R U .
C3A C -0.0026(4) 0.5230(4) 0.4640(4) 0.0537(19) Uani 1 1 d . . .
C4A C -0.0382(4) 0.4935(5) 0.4100(5) 0.064(2) Uani 1 1 d . . .
H25 H -0.0415 0.5231 0.3617 0.076 Uiso 1 1 calc R U .
C5A C -0.0675(4) 0.4210(5) 0.4300(6) 0.063(2) Uani 1 1 d . . .
H26 H -0.0912 0.4018 0.3951 0.075 Uiso 1 1 calc R U .
C1B C 0.0817(5) 1.0667(5) 0.4870(5) 0.065(2) Uani 1 1 d . . .
H45 H 0.156(5) 1.058(4) 0.461(4) 0.078 Uiso 1 1 d . U .
C2B C 0.0496(4) 0.9967(5) 0.4794(4) 0.0587(19) Uani 1 1 d . . .
C3B C 0.1117(5) 0.9232(5) 0.4314(5) 0.065(2) Uani 1 1 d . . .
H46 H 0.1762 0.9192 0.4040 0.078 Uiso 1 1 calc R U .
C4B C 0.0776(5) 0.8579(5) 0.4252(4) 0.065(2) Uani 1 1 d . . .
H47 H 0.1191 0.8097 0.3933 0.078 Uiso 1 1 calc R U .
C5B C -0.0200(5) 0.8627(5) 0.4667(5) 0.077(2) Uani 1 1 d . . .
H48 H -0.0423 0.8175 0.4623 0.092 Uiso 1 1 calc R U .
C51A C 0.3241(5) 0.8116(5) 0.2517(6) 0.066(2) Uani 1 1 d . . .
H49 H 0.2767 0.8591 0.2564 0.079 Uiso 1 1 calc R U .
C52A C 0.4784(5) 0.7249(5) 0.1651(5) 0.083(3) Uani 1 1 d . . .
H50 H 0.4656 0.6956 0.2188 0.125 Uiso 1 1 calc R U .
H51 H 0.5362 0.7414 0.1482 0.125 Uiso 1 1 calc R U .
H52 H 0.4842 0.6891 0.1197 0.125 Uiso 1 1 calc R U .
C53A C 0.4146(6) 0.8553(5) 0.1075(5) 0.084(2) Uani 1 1 d . . .
H53 H 0.3577 0.8986 0.1219 0.125 Uiso 1 1 calc R U .
H54 H 0.4287 0.8261 0.0542 0.125 Uiso 1 1 calc R U .
H55 H 0.4656 0.8794 0.0994 0.125 Uiso 1 1 calc R U .
N51A N 0.4022(4) 0.7978(4) 0.1782(4) 0.0605(16) Uani 1 1 d . . .
O51A O 0.3104(3) 0.7650(3) 0.3148(3) 0.0698(14) Uani 1 1 d . . .
C51B C 0.3964(7) 0.0433(6) 0.3807(7) 0.098(3) Uani 1 1 d . . .
H56 H 0.4001 0.0656 0.4280 0.118 Uiso 1 1 calc R U .
C52B C 0.4728(7) -0.0438(6) 0.2447(6) 0.101(3) Uani 1 1 d . . .
H57 H 0.4092 -0.0348 0.2510 0.152 Uiso 1 1 calc R U .
H58 H 0.4995 -0.1024 0.2449 0.152 Uiso 1 1 calc R U .
H59 H 0.5094 -0.0220 0.1902 0.152 Uiso 1 1 calc R U .
C53B C 0.5635(6) -0.0173(6) 0.3195(6) 0.097(3) Uani 1 1 d . . .
H60 H 0.5580 0.0125 0.3692 0.146 Uiso 1 1 calc R U .
H61 H 0.6070 0.0010 0.2664 0.146 Uiso 1 1 calc R U .
H62 H 0.5862 -0.0759 0.3246 0.146 Uiso 1 1 calc R U .
N51B N 0.4733(5) -0.0017(4) 0.3172(4) 0.0720(17) Uani 1 1 d . . .
O51B O 0.3174(5) 0.0554(4) 0.3760(4) 0.120(2) Uani 1 1 d . . .
C51C C 0.2701(10) 0.5891(8) 0.1487(8) 0.131(4) Uani 1 1 d . . .
H63 H 0.3272 0.5562 0.1098 0.157 Uiso 1 1 calc R U .
C52C C 0.1652(6) 0.7191(7) 0.1840(7) 0.142(5) Uani 1 1 d . . .
H64 H 0.1177 0.7261 0.1620 0.214 Uiso 1 1 calc R U .
H65 H 0.1776 0.7721 0.1871 0.214 Uiso 1 1 calc R U .
H66 H 0.1435 0.6969 0.2416 0.214 Uiso 1 1 calc R U .
C53C C 0.3114(6) 0.6943(7) 0.0478(6) 0.107(3) Uani 1 1 d . . .
H67 H 0.3733 0.6573 0.0264 0.161 Uiso 1 1 calc R U .
H68 H 0.3147 0.7484 0.0608 0.161 Uiso 1 1 calc R U .
H69 H 0.2873 0.6984 0.0037 0.161 Uiso 1 1 calc R U .
N51C N 0.2503(4) 0.6626(5) 0.1259(4) 0.0721(18) Uani 1 1 d . . .
O51C O 0.2288(9) 0.5551(7) 0.2105(7) 0.207(5) Uani 1 1 d . . .
C51D C 1.0540(12) 0.5463(15) 0.0792(12) 0.246(11) Uani 1 1 d . . .
H70 H 1.0049 0.5896 0.0781 0.295 Uiso 1 1 calc R U .
C52D C 1.2177(9) 0.4812(14) -0.0049(10) 0.286(14) Uani 1 1 d . . .
H71 H 1.2197 0.4508 0.0454 0.429 Uiso 1 1 calc R U .
H72 H 1.2598 0.5172 -0.0212 0.429 Uiso 1 1 calc R U .
H73 H 1.2365 0.4428 -0.0531 0.429 Uiso 1 1 calc R U .
C53D C 1.1241(17) 0.5644(12) -0.0662(11) 0.38(2) Uani 1 1 d . . .
H74 H 1.0593 0.5816 -0.0575 0.565 Uiso 1 1 calc R U .
H75 H 1.1586 0.5241 -0.1144 0.565 Uiso 1 1 calc R U .
H76 H 1.1506 0.6119 -0.0791 0.565 Uiso 1 1 calc R U .
N51D N 1.1299(7) 0.5267(6) 0.0146(8) 0.141(4) Uani 1 1 d . . .
O51D O 1.0449(6) 0.4994(7) 0.1561(7) 0.185(4) Uani 1 1 d . . .
C51E C 0.8717(13) 0.7463(16) 0.0122(11) 0.37(2) Uani 1 1 d . . .
H77 H 0.8260 0.7280 0.0036 0.442 Uiso 1 1 calc R U .
C52E C 0.8502(14) 0.8515(13) 0.1012(13) 0.253(11) Uani 1 1 d . . .
H78 H 0.9158 0.8340 0.0895 0.379 Uiso 1 1 calc R U .
H79 H 0.8139 0.8693 0.1619 0.379 Uiso 1 1 calc R U .
H80 H 0.8405 0.8970 0.0647 0.379 Uiso 1 1 calc R U .
C53E C 0.7354(10) 0.7824(11) 0.1410(8) 0.195(7) Uani 1 1 d . . .
H81 H 0.6902 0.8325 0.1402 0.292 Uiso 1 1 calc R U .
H82 H 0.7333 0.7756 0.1991 0.292 Uiso 1 1 calc R U .
H83 H 0.7206 0.7355 0.1245 0.292 Uiso 1 1 calc R U .
N51E N 0.8225(5) 0.7874(7) 0.0836(6) 0.115(3) Uani 1 1 d . . .
O51E O 0.9319(5) 0.7197(6) -0.0437(5) 0.138(3) Uani 1 1 d . . .
O1W O 0.2228(6) 0.0200(5) 0.2715(5) 0.043(2) Uani 0.5 1 d D . P
H1W H 0.263(6) 0.014(7) 0.301(6) 0.04(3) Uiso 0.5 1 d D . P
H2W H 0.261(5) 0.042(5) 0.221(4) 0.03(3) Uiso 0.5 1 d D . P

loop_
_atom_site_aniso_label
_atom_site_aniso_U_11
_atom_site_aniso_U_22
_atom_site_aniso_U_33
_atom_site_aniso_U_23
_atom_site_aniso_U_13
_atom_site_aniso_U_12
C1 0.042(3) 0.044(4) 0.049(4) -0.003(3) -0.017(3) -0.016(3)
C2 0.037(3) 0.052(4) 0.049(4) -0.006(3) -0.015(3) -0.017(3)
C3 0.037(3) 0.044(4) 0.062(4) -0.017(3) -0.013(3) -0.012(3)
C4 0.036(4) 0.065(5) 0.062(4) -0.019(4) -0.015(3) -0.006(3)
C5 0.036(3) 0.051(4) 0.056(4) -0.008(3) -0.016(3) -0.013(3)
C6 0.036(3) 0.061(5) 0.072(5) -0.015(4) -0.017(3) -0.012(3)
C7 0.041(4) 0.073(5) 0.081(5) -0.014(4) -0.021(4) -0.020(4)
C8 0.048(4) 0.057(5) 0.076(5) -0.019(4) -0.024(4) -0.015(3)
C9 0.041(4) 0.047(4) 0.066(4) -0.013(3) -0.019(3) -0.015(3)
C10 0.041(4) 0.050(4) 0.047(4) -0.001(3) -0.017(3) -0.013(3)
C11 0.032(3) 0.051(4) 0.048(4) -0.010(3) -0.009(3) -0.013(3)
C12 0.043(4) 0.060(4) 0.046(4) -0.010(3) -0.011(3) -0.015(3)
C13 0.036(3) 0.049(4) 0.059(5) -0.005(4) -0.016(3) -0.011(3)
C14 0.042(4) 0.049(4) 0.058(5) -0.010(4) -0.013(3) -0.016(3)
C15 0.039(4) 0.054(4) 0.055(4) -0.014(3) -0.011(3) -0.014(3)
C16 0.042(4) 0.059(4) 0.055(5) -0.007(4) -0.019(3) -0.018(3)
C17 0.042(4) 0.056(4) 0.059(4) -0.016(4) -0.011(4) -0.013(3)
C18 0.042(4) 0.049(4) 0.071(5) -0.017(4) -0.016(4) -0.010(3)
C19 0.033(4) 0.054(4) 0.057(5) -0.024(4) -0.005(3) -0.012(3)
C20 0.046(4) 0.073(5) 0.059(5) -0.011(4) -0.013(4) -0.006(4)
C21 0.037(4) 0.072(5) 0.070(5) -0.005(4) -0.020(4) -0.006(3)
C22 0.038(4) 0.051(4) 0.053(5) -0.013(4) -0.014(3) -0.012(3)
C23 0.040(4) 0.142(8) 0.057(5) -0.038(5) -0.017(4) 0.006(5)
C24 0.041(4) 0.113(7) 0.070(6) -0.022(5) -0.026(4) 0.004(4)
C25 0.034(3) 0.049(4) 0.061(4) -0.019(3) -0.018(3) -0.003(3)
C26 0.045(4) 0.049(4) 0.054(4) -0.013(4) -0.023(3) -0.007(3)
C27 0.031(3) 0.062(4) 0.056(4) -0.005(4) -0.013(3) -0.015(3)
C28 0.035(3) 0.067(5) 0.057(4) -0.015(4) -0.009(3) -0.011(3)
C29 0.036(4) 0.069(5) 0.065(5) -0.018(4) -0.020(3) -0.004(3)
C30 0.043(4) 0.088(6) 0.067(5) -0.043(5) -0.009(4) -0.007(4)
C31 0.050(5) 0.106(7) 0.117(7) -0.068(6) -0.023(5) -0.012(4)
C32 0.044(4) 0.103(7) 0.115(7) -0.059(6) -0.009(4) -0.021(4)
C33 0.045(4) 0.072(5) 0.076(5) -0.033(4) -0.014(4) -0.014(4)
C34 0.042(4) 0.059(4) 0.062(4) -0.019(4) -0.023(3) -0.010(3)
C35 0.035(3) 0.049(4) 0.054(4) -0.012(4) -0.017(3) -0.006(3)
C36 0.031(3) 0.048(4) 0.055(4) -0.014(4) -0.010(3) -0.008(3)
C37 0.041(3) 0.043(4) 0.046(4) -0.005(3) -0.013(3) -0.010(3)
C38 0.032(3) 0.041(4) 0.047(4) -0.008(3) -0.013(3) -0.009(3)
C39 0.031(3) 0.044(4) 0.045(4) -0.004(4) -0.010(3) -0.009(3)
C40 0.030(3) 0.052(4) 0.045(4) -0.014(4) -0.007(3) -0.010(3)
C41 0.038(3) 0.048(4) 0.049(4) -0.004(3) -0.016(3) -0.008(3)
C42 0.037(3) 0.058(5) 0.052(4) -0.009(4) -0.017(3) -0.013(3)
C43 0.038(3) 0.046(4) 0.064(5) -0.003(4) -0.021(3) -0.016(3)
C44 0.044(4) 0.054(5) 0.053(4) -0.001(3) -0.019(3) -0.014(3)
C45 0.035(3) 0.047(4) 0.046(4) -0.002(4) -0.014(3) -0.013(3)
C46 0.034(3) 0.048(4) 0.046(4) 0.002(4) -0.012(3) -0.008(3)
C47 0.024(3) 0.045(4) 0.040(4) -0.009(3) -0.007(3) -0.005(3)
C48 0.032(3) 0.047(4) 0.039(4) -0.006(3) -0.007(3) -0.007(3)
O1 0.029(2) 0.057(3) 0.059(3) -0.021(2) -0.0075(19) -0.0114(19)
O2 0.042(2) 0.060(3) 0.066(3) -0.025(2) -0.015(2) -0.011(2)
O3 0.049(3) 0.059(3) 0.065(3) -0.025(2) -0.019(2) -0.011(2)
O4 0.042(2) 0.068(3) 0.067(3) -0.022(3) -0.010(2) -0.018(2)
O5 0.046(2) 0.052(3) 0.061(3) -0.008(2) -0.023(2) -0.016(2)
O6 0.046(2) 0.056(3) 0.060(3) -0.009(2) -0.018(2) -0.021(2)
O7 0.073(3) 0.064(3) 0.069(3) 0.008(3) -0.036(3) -0.033(3)
O8 0.059(3) 0.066(3) 0.076(3) -0.005(3) -0.039(3) -0.024(2)
O9 0.053(3) 0.056(3) 0.079(3) -0.008(3) -0.033(3) -0.016(2)
O10 0.065(3) 0.057(3) 0.064(3) 0.001(3) -0.032(3) -0.024(2)
B1 0.035(4) 0.056(5) 0.063(5) -0.013(5) -0.013(4) -0.014(4)
B2 0.046(5) 0.060(6) 0.079(6) -0.002(5) -0.028(5) -0.021(4)
C101 0.044(4) 0.046(4) 0.059(5) -0.008(4) -0.022(4) -0.016(3)
C102 0.042(4) 0.054(5) 0.071(5) -0.011(4) -0.021(4) -0.017(3)
C103 0.054(4) 0.045(4) 0.074(5) -0.014(4) -0.028(4) -0.014(3)
C104 0.048(4) 0.052(5) 0.062(5) -0.017(4) -0.024(4) -0.016(4)
C105 0.052(4) 0.069(5) 0.060(5) -0.015(4) -0.022(4) -0.013(4)
C106 0.049(4) 0.064(5) 0.071(5) -0.010(4) -0.030(4) -0.016(4)
C107 0.042(4) 0.061(5) 0.078(5) -0.010(4) -0.024(4) -0.018(3)
C108 0.043(4) 0.065(5) 0.080(5) -0.023(4) -0.014(4) -0.013(3)
C109 0.046(4) 0.084(6) 0.098(7) -0.005(5) -0.020(5) -0.017(4)
C110 0.032(4) 0.157(10) 0.094(7) -0.042(7) -0.011(4) -0.022(5)
C111 0.034(4) 0.119(9) 0.131(9) -0.082(8) 0.016(5) -0.040(5)
C112 0.044(5) 0.076(6) 0.131(8) -0.045(6) -0.006(5) -0.022(4)
C113 0.050(4) 0.065(6) 0.086(6) -0.006(5) -0.004(4) -0.015(4)
C114 0.047(5) 0.200(12) 0.140(10) -0.093(10) 0.001(6) -0.022(6)
C115 0.038(4) 0.075(6) 0.054(5) 0.006(4) -0.009(4) -0.001(4)
C116 0.044(4) 0.103(7) 0.061(5) -0.031(5) -0.014(4) -0.004(4)
C117 0.042(4) 0.074(6) 0.085(6) -0.038(5) -0.009(4) -0.007(4)
C118 0.052(4) 0.066(5) 0.078(6) -0.019(5) -0.015(4) -0.009(4)
C119 0.056(4) 0.055(5) 0.067(5) -0.005(4) -0.018(4) -0.012(4)
C120 0.039(5) 0.178(11) 0.117(8) -0.102(8) -0.009(5) 0.017(6)
N1 0.034(3) 0.059(4) 0.079(4) -0.018(4) -0.008(3) -0.011(3)
N2 0.037(3) 0.045(4) 0.066(4) -0.003(3) -0.017(3) -0.009(3)
C1A 0.045(4) 0.054(5) 0.104(7) -0.010(5) -0.024(5) -0.014(4)
C2A 0.048(4) 0.071(5) 0.082(5) 0.000(4) -0.028(4) -0.019(4)
C3A 0.035(3) 0.057(5) 0.061(5) -0.017(4) -0.012(4) -0.006(3)
C4A 0.045(4) 0.069(5) 0.068(5) -0.015(4) -0.017(4) -0.007(4)
C5A 0.042(4) 0.060(5) 0.084(6) -0.025(5) -0.023(4) -0.010(4)
C1B 0.051(4) 0.076(6) 0.060(5) -0.008(4) -0.016(4) -0.012(4)
C2B 0.044(3) 0.073(5) 0.059(4) -0.007(4) -0.021(3) -0.010(4)
C3B 0.042(4) 0.074(5) 0.071(5) -0.011(4) -0.018(4) -0.010(4)
C4B 0.045(4) 0.080(6) 0.055(5) -0.009(4) -0.012(4) -0.003(4)
C5B 0.076(5) 0.083(6) 0.077(5) -0.008(5) -0.037(5) -0.015(5)
C51A 0.054(5) 0.064(5) 0.073(6) -0.009(5) -0.024(5) -0.007(4)
C52A 0.056(5) 0.094(6) 0.075(5) -0.013(5) -0.015(4) 0.004(5)
C53A 0.093(6) 0.076(6) 0.077(6) -0.011(5) -0.032(5) -0.016(5)
N51A 0.045(3) 0.063(4) 0.066(4) -0.007(4) -0.019(3) -0.007(3)
O51A 0.057(3) 0.070(4) 0.065(3) 0.004(3) -0.015(3) -0.007(3)
C51B 0.073(6) 0.076(6) 0.128(8) -0.001(6) -0.023(6) -0.020(5)
C52B 0.143(9) 0.092(7) 0.102(7) 0.006(6) -0.072(7) -0.050(6)
C53B 0.087(6) 0.090(7) 0.126(8) -0.002(6) -0.053(6) -0.027(5)
N51B 0.076(5) 0.065(4) 0.084(5) 0.002(4) -0.039(4) -0.024(4)
O51B 0.080(4) 0.126(6) 0.127(5) 0.011(4) -0.019(4) -0.023(4)
C51C 0.179(13) 0.088(9) 0.106(10) 0.005(8) -0.064(9) 0.009(9)
C52C 0.075(6) 0.160(10) 0.129(9) -0.036(8) 0.003(6) 0.009(7)
C53C 0.065(5) 0.154(9) 0.092(7) -0.007(7) -0.010(5) -0.044(6)
N51C 0.049(4) 0.075(5) 0.072(5) -0.016(4) -0.010(3) -0.004(3)
O51C 0.323(15) 0.196(10) 0.141(8) 0.089(8) -0.112(9) -0.125(10)
C51D 0.149(14) 0.35(3) 0.126(13) -0.046(17) 0.014(12) 0.022(16)
C52D 0.095(9) 0.52(4) 0.151(12) -0.169(19) -0.029(9) 0.085(15)
C53D 0.47(4) 0.205(19) 0.123(13) 0.024(13) 0.060(17) 0.15(2)
N51D 0.109(7) 0.102(7) 0.139(9) -0.004(7) 0.001(7) 0.009(6)
O51D 0.102(6) 0.231(11) 0.135(7) -0.017(8) -0.009(6) 0.037(6)
C51E 0.195(16) 0.64(5) 0.104(11) -0.117(19) -0.095(11) 0.26(2)
C52E 0.35(3) 0.30(2) 0.31(2) 0.191(19) -0.27(2) -0.23(2)
C53E 0.147(12) 0.34(2) 0.115(10) 0.091(12) -0.068(9) -0.092(13)
N51E 0.057(5) 0.194(10) 0.084(6) 0.036(6) -0.032(4) -0.018(6)
O51E 0.093(5) 0.185(8) 0.105(6) -0.016(5) -0.019(4) -0.015(5)
O1W 0.055(5) 0.026(5) 0.030(5) 0.005(4) 0.001(4) -0.018(4)

loop_
_atom_type_symbol
_atom_type_description
_atom_type_scat_dispersion_real
_atom_type_scat_dispersion_imag
_atom_type_scat_source
C C 0.0043 0.0021 'International Tables Vol C Tables 4.2.6.8 and 6.1.1.4'
H H 0.0000 0.0000 'International Tables Vol C Tables 4.2.6.8 and 6.1.1.4'
N N 0.0082 0.0043 'International Tables Vol C Tables 4.2.6.8 and 6.1.1.4'
O O 0.0142 0.0079 'International Tables Vol C Tables 4.2.6.8 and 6.1.1.4'
B B 0.0015 0.0007 'International Tables Vol C Tables 4.2.6.8 and 6.1.1.4'

loop_
_geom_angle_atom_site_label_1
_geom_angle_atom_site_label_2
_geom_angle_atom_site_label_3
_geom_angle
_geom_angle_site_symmetry_1
_geom_angle_site_symmetry_3
C2 C1 C10 117.2(5) . .
C2 C1 C11 119.9(5) . .
C10 C1 C11 122.8(5) . .
O1 C2 C1 127.3(5) . .
O1 C2 C3 110.4(5) . .
C1 C2 C3 122.2(5) . .
C4 C3 O2 129.0(5) . .
C4 C3 C2 121.8(5) . .
O2 C3 C2 109.2(5) . .
C3 C4 C5 118.7(5) . .
C3 C4 H1 120.7 . .
C5 C4 H1 120.7 . .
C6 C5 C10 119.0(5) . .
C6 C5 C4 120.9(5) . .
C10 C5 C4 120.0(5) . .
C7 C6 C5 121.4(6) . .
C7 C6 H2 119.3 . .
C5 C6 H2 119.3 . .
C6 C7 C8 120.2(6) . .
C6 C7 H3 119.9 . .
C8 C7 H3 119.9 . .
C9 C8 C7 120.3(6) . .
C9 C8 H4 119.8 . .
C7 C8 H4 119.8 . .
C8 C9 C10 121.3(6) . .
C8 C9 H5 119.3 . .
C10 C9 H5 119.3 . .
C5 C10 C9 117.8(5) . .
C5 C10 C1 120.1(5) . .
C9 C10 C1 122.1(5) . .
C12 C11 C16 117.8(5) . .
C12 C11 C1 120.4(5) . .
C16 C11 C1 121.7(6) . .
C11 C12 C13 121.5(6) . .
C11 C12 H6 119.2 . .
C13 C12 H6 119.2 . .
C12 C13 C14 120.2(6) . .
C12 C13 H7 119.9 . .
C14 C13 H7 119.9 . .
C15 C14 C13 118.6(5) . .
C15 C14 C17 118.9(6) . .
C13 C14 C17 122.5(6) . .
C16 C15 C14 120.2(6) . .
C16 C15 H8 119.9 . .
C14 C15 H8 119.9 . .
C15 C16 C11 121.7(6) . .
C15 C16 H9 119.1 . .
C11 C16 H9 119.1 . .
C18 C17 C14 174.0(8) . .
C17 C18 C19 172.7(8) . .
C24 C19 C20 118.5(6) . .
C24 C19 C18 119.1(6) . .
C20 C19 C18 122.2(7) . .
C19 C20 C21 119.7(7) . .
C19 C20 H10 120.1 . .
C21 C20 H10 120.1 . .
C22 C21 C20 121.7(6) . .
C22 C21 H11 119.1 . .
C20 C21 H11 119.1 . .
C23 C22 C21 117.6(6) . .
C23 C22 C25 121.3(6) . .
C21 C22 C25 121.1(6) . .
C22 C23 C24 121.6(7) . .
C22 C23 H12 119.2 . .
C24 C23 H12 119.2 . .
C19 C24 C23 120.8(7) . .
C19 C24 H13 119.6 . .
C23 C24 H13 119.6 . .
C26 C25 C34 116.2(5) . .
C26 C25 C22 121.2(5) . .
C34 C25 C22 122.7(5) . .
O3 C26 C25 126.7(5) . .
O3 C26 C27 109.9(5) . .
C25 C26 C27 123.4(5) . .
O4 C27 C28 128.7(5) . .
O4 C27 C26 109.8(5) . .
C28 C27 C26 121.5(6) . .
C27 C28 C29 118.7(5) . .
C27 C28 H14 120.6 . .
C29 C28 H14 120.6 . .
C30 C29 C28 121.8(6) . .
C30 C29 C34 117.8(6) . .
C28 C29 C34 120.3(5) . .
C31 C30 C29 121.7(6) . .
C31 C30 H15 119.2 . .
C29 C30 H15 119.2 . .
C30 C31 C32 120.0(6) . .
C30 C31 H16 120.0 . .
C32 C31 H16 120.0 . .
C33 C32 C31 121.0(7) . .
C33 C32 H17 119.5 . .
C31 C32 H17 119.5 . .
C32 C33 C34 120.3(6) . .
C32 C33 H18 119.9 . .
C34 C33 H18 119.9 . .
C33 C34 C29 119.2(5) . .
C33 C34 C25 121.1(5) . .
C29 C34 C25 119.7(6) . .
O5 C35 C48 128.3(7) . .
O5 C35 C36 110.2(6) . .
C48 C35 C36 121.4(6) . .
O6 C36 C37 127.5(7) . .
O6 C36 C35 111.4(6) . .
C37 C36 C35 121.1(6) . .
C36 C37 C38 117.7(6) . .
C36 C37 H19 121.2 . .
C38 C37 H19 121.2 . .
C47 C38 C37 121.1(6) . .
C47 C38 C39 120.0(6) . .
C37 C38 C39 118.9(6) . .
O7 C39 C40 121.0(6) . .
O7 C39 C38 120.4(6) . .
C40 C39 C38 118.6(7) . .
C45 C40 C41 118.9(6) . .
C45 C40 C39 121.0(6) . .
C41 C40 C39 120.0(7) . .
C42 C41 C40 118.8(6) . .
C42 C41 H20 120.6 . .
C40 C41 H20 120.6 . .
O8 C42 C41 127.7(7) . .
O8 C42 C43 111.1(6) . .
C41 C42 C43 121.1(6) . .
O9 C43 C44 127.9(7) . .
O9 C43 C42 110.8(6) . .
C44 C43 C42 121.2(6) . .
C43 C44 C45 118.4(7) . .
C43 C44 H21 120.8 . .
C45 C44 H21 120.8 . .
C44 C45 C40 121.3(6) . .
C44 C45 C46 119.0(7) . .
C40 C45 C46 119.8(6) . .
O10 C46 C47 120.9(6) . .
O10 C46 C45 119.9(6) . .
C47 C46 C45 119.2(7) . .
C38 C47 C48 120.5(6) . .
C38 C47 C46 120.9(6) . .
C48 C47 C46 118.6(6) . .
C35 C48 C47 118.0(6) . .
C35 C48 H22 121.0 . .
C47 C48 H22 121.0 . .
C2 O1 B1 107.6(4) . .
C3 O2 B1 107.8(5) . .
C26 O3 B2 106.9(5) . 2_766
C27 O4 B2 107.7(5) . 2_766
C35 O5 B1 106.7(5) . .
C36 O6 B1 105.9(5) . .
C42 O8 B2 106.9(6) . .
C43 O9 B2 106.8(6) . .
O1 B1 O5 112.5(5) . .
O1 B1 O2 104.8(5) . .
O5 B1 O2 110.9(6) . .
O1 B1 O6 111.5(6) . .
O5 B1 O6 105.6(5) . .
O2 B1 O6 111.8(6) . .
O4 B2 O8 111.2(6) 2_766 .
O4 B2 O3 105.5(5) 2_766 2_766
O8 B2 O3 114.4(6) . 2_766
O4 B2 O9 113.4(6) 2_766 .
O8 B2 O9 104.2(5) . .
O3 B2 O9 108.3(6) 2_766 .
C106 C101 C102 120.1(6) . .
C106 C101 C107 120.1(7) . .
C102 C101 C107 119.6(6) . .
C101 C102 C103 118.4(7) . .
C101 C102 H27 120.8 . .
C103 C102 H27 120.8 . .
C104 C103 C102 120.6(7) . .
C104 C103 H28 119.7 . .
C102 C103 H28 119.7 . .
C105 C104 C103 119.9(6) . .
C105 C104 C108 120.6(7) . .
C103 C104 C108 119.4(7) . .
C104 C105 C106 120.3(7) . .
C104 C105 H29 119.8 . .
C106 C105 H29 119.8 . .
C105 C106 C101 120.4(7) . .
C105 C106 H30 119.8 . .
C101 C106 H30 119.8 . .
N2 C107 C101 109.6(5) . .
N2 C107 H31 109.8 . .
C101 C107 H31 109.8 . .
N2 C107 H32 109.8 . .
C101 C107 H32 109.8 . .
H31 C107 H32 108.2 . .
N1 C108 C104 108.0(5) . .
N1 C108 H33 110.1 . .
C104 C108 H33 110.1 . .
N1 C108 H34 110.1 . .
C104 C108 H34 110.1 . .
H33 C108 H34 108.4 . .
N1 C109 C110 120.4(9) . .
N1 C109 H35 119.8 . .
C110 C109 H35 119.8 . .
C109 C110 C111 118.7(10) . .
C109 C110 H36 120.6 . .
C111 C110 H36 120.6 . .
C112 C111 C110 117.1(8) . .
C112 C111 C114 116.1(13) . .
C110 C111 C114 126.8(14) . .
C111 C112 C113 122.2(10) . .
C111 C112 H37 118.9 . .
C113 C112 H37 118.9 . .
N1 C113 C112 120.5(9) . .
N1 C113 H38 119.7 . .
C112 C113 H38 119.7 . .
C120 C114 C111 132.2(16) 2_566 .
C120 C114 H39 113.9 2_566 .
C111 C114 H39 113.9 . .
N2 C115 C116 118.1(7) . .
N2 C115 H40 120.9 . .
C116 C115 H40 120.9 . .
C117 C116 C115 120.5(8) . .
C117 C116 H41 119.7 . .
C115 C116 H41 119.7 . .
C118 C117 C116 117.7(7) . .
C118 C117 C120 117.7(10) . .
C116 C117 C120 124.6(10) . .
C119 C118 C117 120.4(8) . .
C119 C118 H42 119.8 . .
C117 C118 H42 119.8 . .
N2 C119 C118 121.5(8) . .
N2 C119 H43 119.3 . .
C118 C119 H43 119.3 . .
C114 C120 C117 131.4(14) 2_566 .
C114 C120 H44 114.3 2_566 .
C117 C120 H44 114.3 . .
C113 N1 C109 121.0(7) . .
C113 N1 C108 119.0(8) . .
C109 N1 C108 119.7(7) . .
C119 N2 C115 121.6(6) . .
C119 N2 C107 118.7(6) . .
C115 N2 C107 119.0(6) . .
C2A C1A C5A 120.9(7) . 2_566
C2A C1A H23 119.5 . .
C5A C1A H23 119.5 2_566 .
C1A C2A C3A 121.3(8) . .
C1A C2A H24 119.3 . .
C3A C2A H24 119.3 . .
C3A C3A C2A 118.1(8) 2_566 .
C3A C3A C4A 119.4(8) 2_566 .
C2A C3A C4A 122.5(7) . .
C5A C4A C3A 119.4(8) . .
C5A C4A H25 120.3 . .
C3A C4A H25 120.3 . .
C4A C5A C1A 120.9(7) . 2_566
C4A C5A H26 119.6 . .
C1A C5A H26 119.6 2_566 .
C5B C1B C2B 121.0(7) 2_576 .
C5B C1B H45 123(4) 2_576 .
C2B C1B H45 116(4) . .
C3B C2B C1B 122.2(6) . .
C3B C2B C2B 119.9(8) . 2_576
C1B C2B C2B 117.8(8) . 2_576
C4B C3B C2B 120.2(6) . .
C4B C3B H46 119.9 . .
C2B C3B H46 119.9 . .
C3B C4B C5B 120.8(7) . .
C3B C4B H47 119.6 . .
C5B C4B H47 119.6 . .
C1B C5B C4B 120.2(8) 2_576 .
C1B C5B H48 119.9 2_576 .
C4B C5B H48 119.9 . .
O51A C51A N51A 123.9(7) . .
O51A C51A H49 118.1 . .
N51A C51A H49 118.1 . .
N51A C52A H50 109.5 . .
N51A C52A H51 109.5 . .
H50 C52A H51 109.5 . .
N51A C52A H52 109.5 . .
H50 C52A H52 109.5 . .
H51 C52A H52 109.5 . .
N51A C53A H53 109.5 . .
N51A C53A H54 109.5 . .
H53 C53A H54 109.5 . .
N51A C53A H55 109.5 . .
H53 C53A H55 109.5 . .
H54 C53A H55 109.5 . .
C51A N51A C52A 121.5(7) . .
C51A N51A C53A 121.2(7) . .
C52A N51A C53A 117.2(6) . .
O51B C51B N51B 119.1(10) . .
O51B C51B H56 120.4 . .
N51B C51B H56 120.4 . .
N51B C52B H57 109.5 . .
N51B C52B H58 109.5 . .
H57 C52B H58 109.5 . .
N51B C52B H59 109.5 . .
H57 C52B H59 109.5 . .
H58 C52B H59 109.5 . .
N51B C53B H60 109.5 . .
N51B C53B H61 109.5 . .
H60 C53B H61 109.5 . .
N51B C53B H62 109.5 . .
H60 C53B H62 109.5 . .
H61 C53B H62 109.5 . .
C51B N51B C53B 121.3(8) . .
C51B N51B C52B 124.0(8) . .
C53B N51B C52B 114.5(7) . .
O51C C51C N51C 130.9(14) . .
O51C C51C H63 114.6 . .
N51C C51C H63 114.6 . .
N51C C52C H64 109.5 . .
N51C C52C H65 109.5 . .
H64 C52C H65 109.5 . .
N51C C52C H66 109.5 . .
H64 C52C H66 109.5 . .
H65 C52C H66 109.5 . .
N51C C53C H67 109.5 . .
N51C C53C H68 109.5 . .
H67 C53C H68 109.5 . .
N51C C53C H69 109.5 . .
H67 C53C H69 109.5 . .
H68 C53C H69 109.5 . .
C51C N51C C53C 123.0(9) . .
C51C N51C C52C 118.4(9) . .
C53C N51C C52C 118.4(9) . .
N51D C51D O51D 116.7(18) . .
N51D C51D H70 121.6 . .
O51D C51D H70 121.6 . .
N51D C52D H71 109.5 . .
N51D C52D H72 109.5 . .
H71 C52D H72 109.5 . .
N51D C52D H73 109.5 . .
H71 C52D H73 109.5 . .
H72 C52D H73 109.5 . .
N51D C53D H74 109.5 . .
N51D C53D H75 109.5 . .
H74 C53D H75 109.5 . .
N51D C53D H76 109.5 . .
H74 C53D H76 109.5 . .
H75 C53D H76 109.5 . .
C51D N51D C52D 138.8(17) . .
C51D N51D C53D 111.9(15) . .
C52D N51D C53D 109.2(13) . .
O51E C51E N51E 158(3) . .
O51E C51E H77 100.8 . .
N51E C51E H77 100.8 . .
N51E C52E H78 109.5 . .
N51E C52E H79 109.5 . .
H78 C52E H79 109.5 . .
N51E C52E H80 109.5 . .
H78 C52E H80 109.5 . .
H79 C52E H80 109.5 . .
N51E C53E H81 109.5 . .
N51E C53E H82 109.5 . .
H81 C53E H82 109.5 . .
N51E C53E H83 109.5 . .
H81 C53E H83 109.5 . .
H82 C53E H83 109.5 . .
C51E N51E C52E 119.1(17) . .
C51E N51E C53E 126.0(19) . .
C52E N51E C53E 114.1(15) . .
H1W O1W H2W 96(9) . .

loop_
_geom_bond_atom_site_label_1
_geom_bond_atom_site_label_2
_geom_bond_distance
_geom_bond_site_symmetry_2
C1 C2 1.367(8) .
C1 C10 1.440(8) .
C1 C11 1.486(8) .
C2 O1 1.359(6) .
C2 C3 1.418(8) .
C3 C4 1.346(8) .
C3 O2 1.358(7) .
C4 C5 1.425(8) .
C4 H1 0.9300 .
C5 C6 1.410(8) .
C5 C10 1.421(8) .
C6 C7 1.363(9) .
C6 H2 0.9300 .
C7 C8 1.397(8) .
C7 H3 0.9300 .
C8 C9 1.362(8) .
C8 H4 0.9300 .
C9 C10 1.427(8) .
C9 H5 0.9300 .
C11 C12 1.385(9) .
C11 C16 1.390(8) .
C12 C13 1.385(8) .
C12 H6 0.9300 .
C13 C14 1.397(9) .
C13 H7 0.9300 .
C14 C15 1.395(9) .
C14 C17 1.447(9) .
C15 C16 1.381(8) .
C15 H8 0.9300 .
C16 H9 0.9300 .
C17 C18 1.185(8) .
C18 C19 1.440(9) .
C19 C24 1.366(10) .
C19 C20 1.373(9) .
C20 C21 1.395(9) .
C20 H10 0.9300 .
C21 C22 1.367(9) .
C21 H11 0.9300 .
C22 C23 1.360(9) .
C22 C25 1.472(8) .
C23 C24 1.383(9) .
C23 H12 0.9300 .
C24 H13 0.9300 .
C25 C26 1.365(8) .
C25 C34 1.458(8) .
C26 O3 1.351(7) .
C26 C27 1.422(8) .
C27 O4 1.351(7) .
C27 C28 1.354(8) .
C28 C29 1.412(9) .
C28 H14 0.9300 .
C29 C30 1.411(9) .
C29 C34 1.444(8) .
C30 C31 1.349(9) .
C30 H15 0.9300 .
C31 C32 1.392(10) .
C31 H16 0.9300 .
C32 C33 1.380(9) .
C32 H17 0.9300 .
C33 C34 1.384(8) .
C33 H18 0.9300 .
C35 O5 1.355(7) .
C35 C48 1.366(8) .
C35 C36 1.399(9) .
C36 O6 1.351(7) .
C36 C37 1.375(8) .
C37 C38 1.406(8) .
C37 H19 0.9300 .
C38 C47 1.383(8) .
C38 C39 1.491(9) .
C39 O7 1.233(7) .
C39 C40 1.459(9) .
C40 C45 1.394(9) .
C40 C41 1.409(8) .
C41 C42 1.369(9) .
C41 H20 0.9300 .
C42 O8 1.352(7) .
C42 C43 1.381(9) .
C43 O9 1.346(7) .
C43 C44 1.364(9) .
C44 C45 1.390(9) .
C44 H21 0.9300 .
C45 C46 1.471(9) .
C46 O10 1.227(7) .
C46 C47 1.466(9) .
C47 C48 1.407(8) .
C48 H22 0.9300 .
O1 B1 1.466(8) .
O2 B1 1.487(8) .
O3 B2 1.480(9) 2_766
O4 B2 1.459(9) 2_766
O5 B1 1.477(9) .
O6 B1 1.487(9) .
O8 B2 1.479(10) .
O9 B2 1.497(10) .
B2 O4 1.459(9) 2_766
B2 O3 1.480(9) 2_766
C101 C106 1.382(9) .
C101 C102 1.388(9) .
C101 C107 1.523(8) .
C102 C103 1.401(8) .
C102 H27 0.9300 .
C103 C104 1.378(9) .
C103 H28 0.9300 .
C104 C105 1.367(10) .
C104 C108 1.543(8) .
C105 C106 1.375(9) .
C105 H29 0.9300 .
C106 H30 0.9300 .
C107 N2 1.497(8) .
C107 H31 0.9700 .
C107 H32 0.9700 .
C108 N1 1.490(8) .
C108 H33 0.9700 .
C108 H34 0.9700 .
C109 N1 1.338(10) .
C109 C110 1.392(11) .
C109 H35 0.9300 .
C110 C111 1.411(15) .
C110 H36 0.9300 .
C111 C112 1.353(14) .
C111 C114 1.459(13) .
C112 C113 1.359(11) .
C112 H37 0.9300 .
C113 N1 1.317(9) .
C113 H38 0.9300 .
C114 C120 1.177(11) 2_566
C114 H39 0.9300 .
C115 N2 1.344(8) .
C115 C116 1.404(10) .
C115 H40 0.9300 .
C116 C117 1.397(11) .
C116 H41 0.9300 .
C117 C118 1.367(11) .
C117 C120 1.486(12) .
C118 C119 1.359(10) .
C118 H42 0.9300 .
C119 N2 1.333(9) .
C119 H43 0.9300 .
C120 C114 1.177(11) 2_566
C120 H44 0.9300 .
C1A C2A 1.346(10) .
C1A C5A 1.375(10) 2_566
C1A H23 0.9300 .
C2A C3A 1.417(9) .
C2A H24 0.9300 .
C3A C3A 1.403(13) 2_566
C3A C4A 1.425(9) .
C4A C5A 1.373(10) .
C4A H25 0.9300 .
C5A C1A 1.375(10) 2_566
C5A H26 0.9300 .
C1B C5B 1.363(10) 2_576
C1B C2B 1.422(10) .
C1B H45 1.06(7) .
C2B C3B 1.409(9) .
C2B C2B 1.429(12) 2_576
C3B C4B 1.362(10) .
C3B H46 0.9300 .
C4B C5B 1.413(10) .
C4B H47 0.9300 .
C5B C1B 1.363(10) 2_576
C5B H48 0.9300 .
C51A O51A 1.240(9) .
C51A N51A 1.322(9) .
C51A H49 0.9300 .
C52A N51A 1.443(9) .
C52A H50 0.9600 .
C52A H51 0.9600 .
C52A H52 0.9600 .
C53A N51A 1.446(9) .
C53A H53 0.9600 .
C53A H54 0.9600 .
C53A H55 0.9600 .
C51B O51B 1.274(10) .
C51B N51B 1.329(10) .
C51B H56 0.9300 .
C52B N51B 1.449(9) .
C52B H57 0.9600 .
C52B H58 0.9600 .
C52B H59 0.9600 .
C53B N51B 1.429(10) .
C53B H60 0.9600 .
C53B H61 0.9600 .
C53B H62 0.9600 .
C51C O51C 1.167(13) .
C51C N51C 1.255(13) .
C51C H63 0.9300 .
C52C N51C 1.438(10) .
C52C H64 0.9600 .
C52C H65 0.9600 .
C52C H66 0.9600 .
C53C N51C 1.429(10) .
C53C H67 0.9600 .
C53C H68 0.9600 .
C53C H69 0.9600 .
C51D N51D 1.230(15) .
C51D O51D 1.43(2) .
C51D H70 0.9300 .
C52D N51D 1.336(15) .
C52D H71 0.9600 .
C52D H72 0.9600 .
C52D H73 0.9600 .
C53D N51D 1.48(2) .
C53D H74 0.9600 .
C53D H75 0.9600 .
C53D H76 0.9600 .
C51E O51E 1.046(14) .
C51E N51E 1.255(16) .
C51E H77 0.9300 .
C52E N51E 1.349(17) .
C52E H78 0.9600 .
C52E H79 0.9600 .
C52E H80 0.9600 .
C53E N51E 1.350(13) .
C53E H81 0.9600 .
C53E H82 0.9600 .
C53E H83 0.9600 .
O1W H1W 0.95(2) .
O1W H2W 0.93(2) .

loop_
_geom_torsion_atom_site_label_1
_geom_torsion_atom_site_label_2
_geom_torsion_atom_site_label_3
_geom_torsion_atom_site_label_4
_geom_torsion
_geom_torsion_site_symmetry_1
_geom_torsion_site_symmetry_4
C10 C1 C2 O1 -178.8(6) . .
C11 C1 C2 O1 0.2(10) . .
C10 C1 C2 C3 -3.7(9) . .
C11 C1 C2 C3 175.4(6) . .
O1 C2 C3 C4 178.3(6) . .
C1 C2 C3 C4 2.4(11) . .
O1 C2 C3 O2 -2.1(8) . .
C1 C2 C3 O2 -178.0(6) . .
O2 C3 C4 C5 -179.5(6) . .
C2 C3 C4 C5 0.1(10) . .
C3 C4 C5 C6 175.6(7) . .
C3 C4 C5 C10 -1.0(10) . .
C10 C5 C6 C7 0.5(11) . .
C4 C5 C6 C7 -176.0(7) . .
C5 C6 C7 C8 -1.3(11) . .
C6 C7 C8 C9 1.2(11) . .
C7 C8 C9 C10 -0.4(11) . .
C6 C5 C10 C9 0.3(9) . .
C4 C5 C10 C9 176.9(6) . .
C6 C5 C10 C1 -177.1(6) . .
C4 C5 C10 C1 -0.5(10) . .
C8 C9 C10 C5 -0.4(10) . .
C8 C9 C10 C1 176.9(7) . .
C2 C1 C10 C5 2.8(9) . .
C11 C1 C10 C5 -176.3(6) . .
C2 C1 C10 C9 -174.5(6) . .
C11 C1 C10 C9 6.5(10) . .
C2 C1 C11 C12 53.5(9) . .
C10 C1 C11 C12 -127.5(7) . .
C2 C1 C11 C16 -122.6(7) . .
C10 C1 C11 C16 56.5(9) . .
C16 C11 C12 C13 -2.1(9) . .
C1 C11 C12 C13 -178.3(6) . .
C11 C12 C13 C14 1.5(9) . .
C12 C13 C14 C15 0.3(9) . .
C12 C13 C14 C17 177.3(6) . .
C13 C14 C15 C16 -1.4(9) . .
C17 C14 C15 C16 -178.5(6) . .
C14 C15 C16 C11 0.8(9) . .
C12 C11 C16 C15 1.0(9) . .
C1 C11 C16 C15 177.1(6) . .
C24 C19 C20 C21 -2.6(10) . .
C18 C19 C20 C21 -177.2(6) . .
C19 C20 C21 C22 1.3(10) . .
C20 C21 C22 C23 -0.2(10) . .
C20 C21 C22 C25 177.7(6) . .
C21 C22 C23 C24 0.6(12) . .
C25 C22 C23 C24 -177.4(7) . .
C20 C19 C24 C23 3.0(11) . .
C18 C19 C24 C23 177.7(7) . .
C22 C23 C24 C19 -2.0(13) . .
C23 C22 C25 C26 109.1(8) . .
C21 C22 C25 C26 -68.8(9) . .
C23 C22 C25 C34 -70.5(9) . .
C21 C22 C25 C34 111.7(8) . .
C34 C25 C26 O3 176.8(6) . .
C22 C25 C26 O3 -2.8(11) . .
C34 C25 C26 C27 -2.1(10) . .
C22 C25 C26 C27 178.3(6) . .
O3 C26 C27 O4 3.3(8) . .
C25 C26 C27 O4 -177.7(6) . .
O3 C26 C27 C28 -176.3(6) . .
C25 C26 C27 C28 2.8(11) . .
O4 C27 C28 C29 -179.2(7) . .
C26 C27 C28 C29 0.3(10) . .
C27 C28 C29 C30 179.4(7) . .
C27 C28 C29 C34 -3.7(10) . .
C28 C29 C30 C31 178.8(8) . .
C34 C29 C30 C31 1.8(12) . .
C29 C30 C31 C32 -2.7(14) . .
C30 C31 C32 C33 1.8(15) . .
C31 C32 C33 C34 0.0(14) . .
C32 C33 C34 C29 -0.9(11) . .
C32 C33 C34 C25 177.8(7) . .
C30 C29 C34 C33 0.0(10) . .
C28 C29 C34 C33 -177.0(7) . .
C30 C29 C34 C25 -178.7(7) . .
C28 C29 C34 C25 4.3(10) . .
C26 C25 C34 C33 180.0(7) . .
C22 C25 C34 C33 -0.4(11) . .
C26 C25 C34 C29 -1.4(10) . .
C22 C25 C34 C29 178.2(6) . .
O5 C35 C36 O6 -2.8(6) . .
C48 C35 C36 O6 175.9(5) . .
O5 C35 C36 C37 176.6(5) . .
C48 C35 C36 C37 -4.7(9) . .
O6 C36 C37 C38 -178.1(5) . .
C35 C36 C37 C38 2.6(8) . .
C36 C37 C38 C47 0.6(8) . .
C36 C37 C38 C39 180.0(5) . .
C47 C38 C39 O7 -179.1(5) . .
C37 C38 C39 O7 1.6(8) . .
C47 C38 C39 C40 1.7(8) . .
C37 C38 C39 C40 -177.7(5) . .
O7 C39 C40 C45 -174.3(5) . .
C38 C39 C40 C45 5.0(8) . .
O7 C39 C40 C41 2.0(8) . .
C38 C39 C40 C41 -178.7(5) . .
C45 C40 C41 C42 3.5(8) . .
C39 C40 C41 C42 -172.8(5) . .
C40 C41 C42 O8 178.5(5) . .
C40 C41 C42 C43 1.7(9) . .
O8 C42 C43 O9 -2.6(7) . .
C41 C42 C43 O9 174.7(5) . .
O8 C42 C43 C44 177.3(5) . .
C41 C42 C43 C44 -5.4(9) . .
O9 C43 C44 C45 -176.5(5) . .
C42 C43 C44 C45 3.7(9) . .
C43 C44 C45 C40 1.7(9) . .
C43 C44 C45 C46 -177.9(5) . .
C41 C40 C45 C44 -5.3(8) . .
C39 C40 C45 C44 171.0(5) . .
C41 C40 C45 C46 174.3(5) . .
C39 C40 C45 C46 -9.4(8) . .
C44 C45 C46 O10 5.5(9) . .
C40 C45 C46 O10 -174.1(5) . .
C44 C45 C46 C47 -173.1(5) . .
C40 C45 C46 C47 7.3(8) . .
C37 C38 C47 C48 -2.0(8) . .
C39 C38 C47 C48 178.7(5) . .
C37 C38 C47 C46 175.7(5) . .
C39 C38 C47 C46 -3.7(8) . .
O10 C46 C47 C38 -179.2(5) . .
C45 C46 C47 C38 -0.7(8) . .
O10 C46 C47 C48 -1.5(8) . .
C45 C46 C47 C48 177.0(5) . .
O5 C35 C48 C47 -178.3(5) . .
C36 C35 C48 C47 3.2(8) . .
C38 C47 C48 C35 0.0(8) . .
C46 C47 C48 C35 -177.7(5) . .
C1 C2 O1 B1 179.9(7) . .
C3 C2 O1 B1 4.4(7) . .
C4 C3 O2 B1 178.5(8) . .
C2 C3 O2 B1 -1.1(7) . .
C25 C26 O3 B2 175.9(7) . 2_766
C27 C26 O3 B2 -5.1(7) . 2_766
C28 C27 O4 B2 179.6(8) . 2_766
C26 C27 O4 B2 0.1(8) . 2_766
C48 C35 O5 B1 -173.7(6) . .
C36 C35 O5 B1 4.9(6) . .
C37 C36 O6 B1 -179.9(6) . .
C35 C36 O6 B1 -0.6(6) . .
C41 C42 O8 B2 -173.3(6) . .
C43 C42 O8 B2 3.8(7) . .
C44 C43 O9 B2 -179.6(6) . .
C42 C43 O9 B2 0.3(7) . .
C2 O1 B1 O5 -125.3(6) . .
C2 O1 B1 O2 -4.8(7) . .
C2 O1 B1 O6 116.3(6) . .
C35 O5 B1 O1 -126.9(5) . .
C35 O5 B1 O2 116.1(6) . .
C35 O5 B1 O6 -5.0(6) . .
C3 O2 B1 O1 3.5(7) . .
C3 O2 B1 O5 125.2(6) . .
C3 O2 B1 O6 -117.4(6) . .
C36 O6 B1 O1 125.9(5) . .
C36 O6 B1 O5 3.4(6) . .
C36 O6 B1 O2 -117.2(5) . .
C42 O8 B2 O4 119.1(6) . 2_766
C42 O8 B2 O3 -121.5(6) . 2_766
C42 O8 B2 O9 -3.4(6) . .
C43 O9 B2 O4 -119.2(6) . 2_766
C43 O9 B2 O8 1.9(7) . .
C43 O9 B2 O3 124.1(6) . 2_766
C106 C101 C102 C103 0.0(8) . .
C107 C101 C102 C103 -175.6(5) . .
C101 C102 C103 C104 1.8(8) . .
C102 C103 C104 C105 -2.2(9) . .
C102 C103 C104 C108 174.4(5) . .
C103 C104 C105 C106 0.9(9) . .
C108 C104 C105 C106 -175.7(5) . .
C104 C105 C106 C101 0.9(9) . .
C102 C101 C106 C105 -1.3(9) . .
C107 C101 C106 C105 174.3(5) . .
C106 C101 C107 N2 -92.3(7) . .
C102 C101 C107 N2 83.3(7) . .
C105 C104 C108 N1 95.0(7) . .
C103 C104 C108 N1 -81.6(8) . .
N1 C109 C110 C111 -0.2(10) . .
C109 C110 C111 C112 -1.5(11) . .
C109 C110 C111 C114 176.7(7) . .
C110 C111 C112 C113 1.5(11) . .
C114 C111 C112 C113 -176.9(7) . .
C111 C112 C113 N1 0.2(11) . .
C112 C111 C114 C120 167.3(11) . 2_566
C110 C111 C114 C120 -10.9(16) . 2_566
N2 C115 C116 C117 -0.9(9) . .
C115 C116 C117 C118 3.9(10) . .
C115 C116 C117 C120 -174.6(6) . .
C116 C117 C118 C119 -4.1(10) . .
C120 C117 C118 C119 174.5(6) . .
C117 C118 C119 N2 1.3(10) . .
C118 C117 C120 C114 -176.1(10) . 2_566
C116 C117 C120 C114 2.4(15) . 2_566
C112 C113 N1 C109 -2.0(10) . .
C112 C113 N1 C108 171.8(6) . .
C110 C109 N1 C113 1.9(10) . .
C110 C109 N1 C108 -171.8(6) . .
C104 C108 N1 C113 -79.5(8) . .
C104 C108 N1 C109 94.4(7) . .
C118 C119 N2 C115 1.9(9) . .
C118 C119 N2 C107 -168.7(6) . .
C116 C115 N2 C119 -2.0(9) . .
C116 C115 N2 C107 168.5(5) . .
C101 C107 N2 C119 82.0(7) . .
C101 C107 N2 C115 -88.8(7) . .
C5A C1A C2A C3A 1.2(10) 2_566 .
C1A C2A C3A C3A -1.3(11) . 2_566
C1A C2A C3A C4A 179.7(6) . .
C3A C3A C4A C5A 0.6(10) 2_566 .
C2A C3A C4A C5A 179.6(6) . .
C3A C4A C5A C1A -0.4(9) . 2_566
C5B C1B C2B C3B 179.5(7) 2_576 .
C5B C1B C2B C2B 1.0(13) 2_576 2_576
C1B C2B C3B C4B -179.4(7) . .
C2B C2B C3B C4B -0.9(13) 2_576 .
C2B C3B C4B C5B -0.2(11) . .
C3B C4B C5B C1B 0.6(12) . 2_576
O51A C51A N51A C52A 1.1(11) . .
O51A C51A N51A C53A -179.0(7) . .
O51B C51B N51B C53B -179.8(8) . .
O51B C51B N51B C52B -4.7(13) . .
O51C C51C N51C C53C 178.4(14) . .
O51C C51C N51C C52C 3(2) . .
O51D C51D N51D C52D -14(4) . .
O51D C51D N51D C53D 166.1(19) . .
O51E C51E N51E C52E 28(7) . .
O51E C51E N51E C53E -163(6) . .
